data_2015028
loop_
_publ_author_name
'Feng, Guo-Hua'
'Lacroix-Orio, Laurence'
'Tillard, Monique'
'Belin, Claude'

_publ_section_title
;
 Sm~5~Ga~3~
;
_journal_issue 7
_journal_name_full 'Acta Crystallographica Section C'
_journal_page_first i71
_journal_page_last i72
_journal_paper_doi 10.1107/S0108270105017324
_journal_volume 61
_journal_year 2005
_chemical_formula_iupac 'Sm5 Ga3'
_chemical_formula_moiety 'Ga3 Sm5'
_chemical_formula_sum 'Ga3 Sm5'
_chemical_formula_weight 960.91
_chemical_name_systematic
;
pentasamarium trigallium
;
_space_group_IT_number 130
_symmetry_cell_setting tetragonal
_symmetry_space_group_name_Hall '-P 4a 2ac'
_symmetry_space_group_name_H-M 'P 4/n c c :2'
_atom_sites_solution_hydrogens geom
_atom_sites_solution_primary direct
_atom_sites_solution_secondary difmap
_audit_creation_method SHELXL97
_cell_angle_alpha 90.00
_cell_angle_beta 90.00
_cell_angle_gamma 90.00
_cell_formula_units_Z 4
_cell_length_a 7.8026(5)
_cell_length_b 7.8026(5)
_cell_length_c 14.1880(9)
_cell_measurement_reflns_used 10930
_cell_measurement_temperature 293(2)
_cell_measurement_theta_max 26.14
_cell_measurement_theta_min 3.69
_cell_volume 863.77(10)
_computing_cell_refinement 'CrysAlis CCD'
_computing_data_collection 'CrysAlis CCD (Oxford Diffraction, 2001)'
_computing_data_reduction 'CrysAlis RED (Oxford Diffraction, 2001)'
_computing_molecular_graphics 'Please provide missing details'
_computing_publication_material 'Please provide missing details'
_computing_structure_refinement 'SHELXL97 (Sheldrick, 1997)'
_computing_structure_solution 'SHELXS97 (Sheldrick, 1997)'
_diffrn_ambient_temperature 293(2)
_diffrn_measured_fraction_theta_full 0.998
_diffrn_measured_fraction_theta_max 0.998
_diffrn_measurement_device_type 'Oxford Xcalibur CCD area-detector'
_diffrn_measurement_method \w
_diffrn_radiation_monochromator graphite
_diffrn_radiation_source 'fine-focus sealed tube'
_diffrn_radiation_type MoK\a
_diffrn_radiation_wavelength 0.71073
_diffrn_reflns_av_R_equivalents 0.0725
_diffrn_reflns_av_sigmaI/netI 0.0177
_diffrn_reflns_limit_h_max 9
_diffrn_reflns_limit_h_min -9
_diffrn_reflns_limit_k_max 9
_diffrn_reflns_limit_k_min -9
_diffrn_reflns_limit_l_max 17
_diffrn_reflns_limit_l_min -17
_diffrn_reflns_number 10930
_diffrn_reflns_theta_full 26.14
_diffrn_reflns_theta_max 26.14
_diffrn_reflns_theta_min 3.69
_exptl_absorpt_coefficient_mu 42.511
_exptl_absorpt_correction_T_max 0.247
_exptl_absorpt_correction_T_min 0.048
_exptl_absorpt_correction_type numerical
_exptl_absorpt_process_details '[CrysAlis RED (Clark & Reid, 1995; Oxford Diffraction, 2001)]'
_exptl_crystal_colour black
_exptl_crystal_density_diffrn 7.389
_exptl_crystal_density_method 'not measured'
_exptl_crystal_description 'triangular shape'
_exptl_crystal_F_000 1612
_exptl_crystal_size_max 0.18
_exptl_crystal_size_mid 0.11
_exptl_crystal_size_min 0.09
_refine_diff_density_max 2.513
_refine_diff_density_min -2.647
_refine_ls_extinction_coef 0.00135(9)
_refine_ls_extinction_expression Fc^*^=kFc[1+0.001xFc^2^\l^3^/sin(2\q)]^-1/4^
_refine_ls_extinction_method 'SHELXL97 (Sheldrick, 1997)'
_refine_ls_goodness_of_fit_ref 1.519
_refine_ls_matrix_type full
_refine_ls_number_parameters 22
_refine_ls_number_reflns 440
_refine_ls_number_restraints 0
_refine_ls_restrained_S_all 1.519
_refine_ls_R_factor_all 0.0260
_refine_ls_R_factor_gt 0.0260
_refine_ls_shift/su_max 0.000
_refine_ls_shift/su_mean 0.000
_refine_ls_structure_factor_coef Fsqd
_refine_ls_weighting_details 'calc w = 1/[\s^2^(Fo^2^)+(0.0092P)^2^+14.6963P] where P=(Fo^2^+2Fc^2^)/3'
_refine_ls_weighting_scheme calc
_refine_ls_wR_factor_gt 0.0554
_refine_ls_wR_factor_ref 0.0554
_reflns_number_gt 440
_reflns_number_total 440
_reflns_threshold_expression I>2\s(I)
_cod_data_source_file iz1058.cif
_cod_data_source_block I
_cod_original_sg_symbol_H-M 'P 4/n c c'
_cod_database_code 2015028
_cod_database_fobs_code 2015028

loop_
_symmetry_equiv_pos_as_xyz
'x, y, z'
'x+1/2, -y, -z+1/2'
'-x+1/2, -y+1/2, z'
'-x, y+1/2, -z+1/2'
'y+1/2, x+1/2, -z+1/2'
'y, -x+1/2, z'
'-y+1/2, x, z'
'-y, -x, -z+1/2'
'-x, -y, -z'
'-x-1/2, y, z-1/2'
'x-1/2, y-1/2, -z'
'x, -y-1/2, z-1/2'
'-y-1/2, -x-1/2, z-1/2'
'-y, x-1/2, -z'
'y-1/2, -x, -z'
'y, x, z-1/2'

loop_
_atom_site_label
_atom_site_fract_x
_atom_site_fract_y
_atom_site_fract_z
_atom_site_U_iso_or_equiv
_atom_site_adp_type
_atom_site_calc_flag
_atom_site_refinement_flags
_atom_site_occupancy
_atom_site_disorder_assembly
_atom_site_disorder_group
_atom_site_type_symbol
Sm1 0.08982(6) 0.92781(6) 0.39884(3) 0.0119(2) Uani d . 1 . . Sm
Sm2 0.2500 0.2500 0.23095(8) 0.0193(3) Uani d S 1 . . Sm
Ga1 -0.2500 0.7500 0.49634(13) 0.0112(4) Uani d S 1 . . Ga
Ga2 0.12980(14) 0.62980(14) 0.2500 0.0101(3) Uani d S 1 . . Ga

loop_
_atom_site_aniso_label
_atom_site_aniso_U_11
_atom_site_aniso_U_22
_atom_site_aniso_U_33
_atom_site_aniso_U_12
_atom_site_aniso_U_13
_atom_site_aniso_U_23
Sm1 0.0123(3) 0.0122(3) 0.0111(3) 0.00040(17) 0.00101(17) -0.00088(17)
Sm2 0.0125(3) 0.0125(3) 0.0328(6) 0.000 0.000 0.000
Ga1 0.0100(6) 0.0100(6) 0.0138(9) 0.000 0.000 0.000
Ga2 0.0094(4) 0.0094(4) 0.0115(6) 0.0005(6) 0.0000(3) 0.0000(3)

loop_
_atom_type_symbol
_atom_type_description
_atom_type_scat_dispersion_real
_atom_type_scat_dispersion_imag
_atom_type_scat_source
Ga Ga 0.2307 1.6083 'International Tables Vol C Tables 4.2.6.8 and 6.1.1.4'
Sm Sm -0.1638 3.4418 'International Tables Vol C Tables 4.2.6.8 and 6.1.1.4'

loop_
_geom_angle_atom_site_label_1
_geom_angle_atom_site_label_2
_geom_angle_atom_site_label_3
_geom_angle_site_symmetry_1
_geom_angle_site_symmetry_3
_geom_angle
Ga2 Sm2 Ga2 2_565 . 89.570(4)
Ga2 Sm2 Ga2 3 . 170.06(4)
Ga2 Sm2 Ga1 . 2_565 94.97(2)

loop_
_geom_bond_atom_site_label_1
_geom_bond_atom_site_label_2
_geom_bond_site_symmetry_2
_geom_bond_distance
_geom_bond_publ_flag
Sm1 Ga2 3_565 3.0737(8) y
Sm1 Ga2 4 3.1432(12) y
Sm1 Ga2 . 3.1565(8) y
Sm1 Ga1 9_576 3.1770(10) y
Sm1 Ga1 . 3.2968(9) y
Sm1 Sm1 9_576 3.3873(10) ?
Sm1 Sm2 2_465 3.5137(8) ?
Sm1 Sm2 1_565 3.6818(9) ?
Sm1 Sm1 3_565 3.7346(10) ?
Sm1 Sm1 15_566 3.9005(9) ?
Sm1 Sm1 7_665 3.9703(7) ?
Sm2 Ga2 . 3.1200(7) y
Sm2 Ga1 2_565 3.225(2) y
Ga2 Ga2 3_565 2.653(3) y
